data_4035388
loop_
_publ_author_name
'Chaminda Lakmal, Hetti Handi'
'Xu, Joanna Xiuzhu'
'Xu, Xue'
'Ahmed, Bassem'
'Fong, Christopher'
'Szalda, David J.'
'Ramig, Keith'
'Sygula, Andrzej'
'Webster, Charles Edwin'
'Zhang, Dongmao'
'Cui, Xin'

_publ_section_title
;
 Synthesis of C-Unsubstituted 1,2-Diazetidines and Their Ring-Opening
 Reactions via Selective N-N Bond Cleavage.
;
_journal_issue 16
_journal_name_full 'The Journal of organic chemistry'
_journal_page_first 9497
_journal_page_last 9503
_journal_paper_doi 10.1021/acs.joc.8b01223
_journal_volume 83
_journal_year 2018
_chemical_formula_sum 'C16 H18 N2 O4 S2'
_chemical_formula_weight 366.44
_space_group_IT_number 92
_space_group_name_Hall 'P 4abw 2nw'
_space_group_name_H-M_alt 'P 41 21 2'
_symmetry_cell_setting tetragonal
_symmetry_space_group_name_H-M 'P 41 21 2'
_atom_sites_solution_hydrogens geom
_atom_sites_solution_primary direct
_atom_sites_solution_secondary difmap
_audit_creation_method SHELXL-97
_cell_angle_alpha 90.00
_cell_angle_beta 90.00
_cell_angle_gamma 90.00
_cell_formula_units_Z 4
_cell_length_a 10.9173(6)
_cell_length_b 10.9173(6)
_cell_length_c 15.0401(10)
_cell_measurement_reflns_used 1863
_cell_measurement_temperature 200(2)
_cell_measurement_theta_max 28.09
_cell_measurement_theta_min 2.97
_cell_volume 1792.59(18)
_computing_cell_refinement 'Bruker SAINT'
_computing_data_collection 'Bruker APEX2'
_computing_data_reduction 'Bruker SAINT'
_computing_molecular_graphics 'Bruker SHELXTL'
_computing_publication_material 'Bruker SHELXTL'
_computing_structure_refinement 'Bruker SHELXTL'
_computing_structure_solution 'Bruker SHELXTL'
_diffrn_ambient_temperature 200(2)
_diffrn_measured_fraction_theta_full 0.982
_diffrn_measured_fraction_theta_max 0.982
_diffrn_measurement_device_type 'Bruker APEX-II CCD'
_diffrn_measurement_method '\f and \w scans'
_diffrn_radiation_monochromator graphite
_diffrn_radiation_source 'fine-focus sealed tube'
_diffrn_radiation_type MoK\a
_diffrn_radiation_wavelength 0.71073
_diffrn_reflns_av_R_equivalents 0.0981
_diffrn_reflns_av_sigmaI/netI 0.0692
_diffrn_reflns_limit_h_max 14
_diffrn_reflns_limit_h_min -14
_diffrn_reflns_limit_k_max 14
_diffrn_reflns_limit_k_min -14
_diffrn_reflns_limit_l_max 17
_diffrn_reflns_limit_l_min -18
_diffrn_reflns_number 17489
_diffrn_reflns_theta_full 28.08
_diffrn_reflns_theta_max 28.08
_diffrn_reflns_theta_min 2.31
_diffrn_standards_number 0
_exptl_absorpt_coefficient_mu 0.319
_exptl_absorpt_correction_T_max 0.7456
_exptl_absorpt_correction_T_min 0.6875
_exptl_absorpt_correction_type multi-scan
_exptl_absorpt_process_details
; 
      SADABS Version 2007/2 (Sheldrick, Bruker AXS
;
_exptl_crystal_colour COLORLESS
_exptl_crystal_density_diffrn 1.358
_exptl_crystal_density_method 'not measured'
_exptl_crystal_description PRISM
_exptl_crystal_F_000 768
_exptl_crystal_size_max 0.23
_exptl_crystal_size_mid 0.23
_exptl_crystal_size_min 0.10
_refine_diff_density_max 0.455
_refine_diff_density_min -0.333
_refine_diff_density_rms 0.059
_refine_ls_abs_structure_details 'Flack H D (1983), Acta Cryst. A39, 876-881'
_refine_ls_abs_structure_Flack 0.03(14)
_refine_ls_extinction_method none
_refine_ls_goodness_of_fit_ref 1.023
_refine_ls_hydrogen_treatment noref
_refine_ls_matrix_type full
_refine_ls_number_parameters 109
_refine_ls_number_reflns 2157
_refine_ls_number_restraints 0
_refine_ls_restrained_S_all 1.023
_refine_ls_R_factor_all 0.0836
_refine_ls_R_factor_gt 0.0545
_refine_ls_shift/su_max 0.000
_refine_ls_shift/su_mean 0.000
_refine_ls_structure_factor_coef Fsqd
_refine_ls_weighting_details 'calc w=1/[\s^2^(Fo^2^)+(0.0341P)^2^+0.8942P] where P=(Fo^2^+2Fc^2^)/3'
_refine_ls_weighting_scheme calc
_refine_ls_wR_factor_gt 0.0940
_refine_ls_wR_factor_ref 0.1051
_reflns_number_gt 1646
_reflns_number_total 2157
_reflns_threshold_expression >2sigma(I)
_cod_data_source_file jo8b01223_si_002.cif
_cod_data_source_block xc0422
_cod_depositor_comments
;
The following automatic conversions were performed:

data item '_refine_ls_hydrogen_treatment' value 'NOREF' was changed
to 'noref' in accordance with the
/home/data/users/saulius/crontab/automatic-downloads/current/ACS/lib/dictionaries/cif_core.dic
dictionary named 'cif_core.dic' version 2.4.2 last updated on
2011-04-26.

data item '_symmetry_cell_setting' value 'Tetragonal' was changed to
'tetragonal' in accordance with the
/home/data/users/saulius/crontab/automatic-downloads/current/ACS/lib/dictionaries/cif_core.dic
dictionary named 'cif_core.dic' version 2.4.2 last updated on
2011-04-26.

Automatic conversion script
Id: cif_fix_values 6909 2019-04-08 15:41:33Z antanas 
;
_cod_original_sg_symbol_H-M P4(1)2(1)2
_cod_database_code 4035388

loop_
_symmetry_equiv_pos_as_xyz
'x, y, z'
'-x, -y, z+1/2'
'-y+1/2, x+1/2, z+1/4'
'y+1/2, -x+1/2, z+3/4'
'-x+1/2, y+1/2, -z+1/4'
'x+1/2, -y+1/2, -z+3/4'
'y, x, -z'
'-y, -x, -z+1/2'

loop_
_atom_site_label
_atom_site_type_symbol
_atom_site_fract_x
_atom_site_fract_y
_atom_site_fract_z
_atom_site_U_iso_or_equiv
_atom_site_adp_type
_atom_site_occupancy
_atom_site_symmetry_multiplicity
_atom_site_calc_flag
_atom_site_refinement_flags
S1 S 0.71352(7) 0.18778(7) 0.86789(5) 0.02750(19) Uani 1 1 d .
O1 O 0.8300(2) 0.13171(19) 0.85446(14) 0.0348(6) Uani 1 1 d .
O2 O 0.6115(2) 0.1165(2) 0.89674(15) 0.0383(6) Uani 1 1 d .
N1 N 0.6698(2) 0.2412(2) 0.76767(16) 0.0256(6) Uani 1 1 d .
C2 C 0.5705(3) 0.3361(3) 0.7661(2) 0.0330(8) Uani 1 1 d .
H2A H 0.5360 0.3548 0.8254 0.040 Uiso 1 1 calc R
H2B H 0.5047 0.3188 0.7226 0.040 Uiso 1 1 calc R
C11 C 0.7305(3) 0.3145(3) 0.93835(19) 0.0267(7) Uani 1 1 d .
C12 C 0.8384(3) 0.3814(3) 0.9372(2) 0.0330(8) Uani 1 1 d .
H12 H 0.9027 0.3595 0.8977 0.040 Uiso 1 1 calc R
C13 C 0.8518(3) 0.4799(3) 0.9937(2) 0.0420(10) Uani 1 1 d .
H13 H 0.9260 0.5253 0.9934 0.050 Uiso 1 1 calc R
C14 C 0.7578(4) 0.5136(4) 1.0513(3) 0.0472(10) Uani 1 1 d .
C15 C 0.6498(3) 0.4457(4) 1.0505(2) 0.0454(10) Uani 1 1 d .
H15 H 0.5850 0.4679 1.0895 0.054 Uiso 1 1 calc R
C16 C 0.6349(3) 0.3474(3) 0.9945(2) 0.0340(8) Uani 1 1 d .
H16 H 0.5603 0.3026 0.9941 0.041 Uiso 1 1 calc R
C141 C 0.7729(4) 0.6207(4) 1.1134(3) 0.0795(16) Uani 1 1 d .
H14A H 0.6939 0.6621 1.1209 0.119 Uiso 1 1 calc R
H14B H 0.8325 0.6783 1.0885 0.119 Uiso 1 1 calc R
H14C H 0.8020 0.5915 1.1713 0.119 Uiso 1 1 calc R

loop_
_atom_site_aniso_label
_atom_site_aniso_U_11
_atom_site_aniso_U_22
_atom_site_aniso_U_33
_atom_site_aniso_U_23
_atom_site_aniso_U_13
_atom_site_aniso_U_12
S1 0.0276(4) 0.0244(4) 0.0305(4) 0.0027(3) -0.0061(3) -0.0001(3)
O1 0.0317(12) 0.0320(12) 0.0409(13) -0.0060(10) -0.0103(11) 0.0088(11)
O2 0.0400(15) 0.0347(14) 0.0402(13) 0.0115(11) -0.0056(12) -0.0118(11)
N1 0.0216(14) 0.0259(14) 0.0292(13) 0.0043(11) -0.0026(11) -0.0010(11)
C2 0.0291(18) 0.040(2) 0.0299(17) 0.0023(16) -0.0012(14) 0.0078(15)
C11 0.0254(16) 0.0322(18) 0.0224(15) 0.0017(13) -0.0019(12) 0.0054(15)
C12 0.0267(18) 0.037(2) 0.0354(19) -0.0064(15) 0.0002(15) 0.0031(15)
C13 0.034(2) 0.041(2) 0.051(2) -0.0118(19) -0.0067(18) -0.0055(17)
C14 0.046(3) 0.050(2) 0.046(2) -0.0175(19) -0.009(2) 0.0106(19)
C15 0.039(2) 0.064(3) 0.033(2) -0.0086(19) 0.0021(17) 0.014(2)
C16 0.0292(18) 0.048(2) 0.0248(17) 0.0042(16) 0.0020(14) 0.0008(17)
C141 0.073(3) 0.082(3) 0.084(4) -0.053(3) -0.011(3) 0.005(3)

loop_
_atom_type_symbol
_atom_type_description
_atom_type_scat_dispersion_real
_atom_type_scat_dispersion_imag
_atom_type_scat_source
C C 0.0033 0.0016 'International Tables Vol C Tables 4.2.6.8 and 6.1.1.4'
H H 0.0000 0.0000 'International Tables Vol C Tables 4.2.6.8 and 6.1.1.4'
N N 0.0061 0.0033 'International Tables Vol C Tables 4.2.6.8 and 6.1.1.4'
O O 0.0106 0.0060 'International Tables Vol C Tables 4.2.6.8 and 6.1.1.4'
S S 0.1246 0.1234 'International Tables Vol C Tables 4.2.6.8 and 6.1.1.4'

loop_
_geom_angle_atom_site_label_1
_geom_angle_atom_site_label_2
_geom_angle_atom_site_label_3
_geom_angle
_geom_angle_site_symmetry_1
_geom_angle_site_symmetry_3
O1 S1 O2 120.37(14) . .
O1 S1 N1 105.92(13) . .
O2 S1 N1 103.88(13) . .
O1 S1 C11 109.29(14) . .
O2 S1 C11 109.22(15) . .
N1 S1 C11 107.32(13) . .
N1 N1 C2 90.90(16) 8_666 .
N1 N1 S1 111.4(2) 8_666 .
C2 N1 S1 117.2(2) . .
N1 C2 C2 89.04(16) . 8_666
N1 C2 H2A 113.8 . .
C2 C2 H2A 113.8 8_666 .
N1 C2 H2B 113.8 . .
C2 C2 H2B 113.8 8_666 .
H2A C2 H2B 111.0 . .
C12 C11 C16 120.6(3) . .
C12 C11 S1 119.9(2) . .
C16 C11 S1 119.5(2) . .
C13 C12 C11 119.6(3) . .
C13 C12 H12 120.2 . .
C11 C12 H12 120.2 . .
C12 C13 C14 120.7(3) . .
C12 C13 H13 119.6 . .
C14 C13 H13 119.6 . .
C13 C14 C15 118.6(3) . .
C13 C14 C141 120.7(4) . .
C15 C14 C141 120.7(4) . .
C16 C15 C14 121.4(3) . .
C16 C15 H15 119.3 . .
C14 C15 H15 119.3 . .
C15 C16 C11 119.0(3) . .
C15 C16 H16 120.5 . .
C11 C16 H16 120.5 . .
C14 C141 H14A 109.5 . .
C14 C141 H14B 109.5 . .
H14A C141 H14B 109.5 . .
C14 C141 H14C 109.5 . .
H14A C141 H14C 109.5 . .
H14B C141 H14C 109.5 . .

loop_
_geom_bond_atom_site_label_1
_geom_bond_atom_site_label_2
_geom_bond_distance
_geom_bond_site_symmetry_2
S1 O1 1.425(2) .
S1 O2 1.426(2) .
S1 N1 1.685(2) .
S1 C11 1.752(3) .
N1 N1 1.473(5) 8_666
N1 C2 1.500(4) .
C2 C2 1.521(7) 8_666
C2 H2A 0.9900 .
C2 H2B 0.9900 .
C11 C12 1.386(4) .
C11 C16 1.390(4) .
C12 C13 1.379(4) .
C12 H12 0.9500 .
C13 C14 1.392(5) .
C13 H13 0.9500 .
C14 C15 1.393(5) .
C14 C141 1.506(5) .
C15 C16 1.374(5) .
C15 H15 0.9500 .
C16 H16 0.9500 .
C141 H14A 0.9800 .
C141 H14B 0.9800 .
C141 H14C 0.9800 .

loop_
_geom_torsion_atom_site_label_1
_geom_torsion_atom_site_label_2
_geom_torsion_atom_site_label_3
_geom_torsion_atom_site_label_4
_geom_torsion
_geom_torsion_site_symmetry_1
_geom_torsion_site_symmetry_4
O1 S1 N1 N1 -59.39(16) . 8_666
O2 S1 N1 N1 172.88(15) . 8_666
C11 S1 N1 N1 57.27(16) . 8_666
O1 S1 N1 C2 -162.1(2) . .
O2 S1 N1 C2 70.1(2) . .
C11 S1 N1 C2 -45.5(3) . .
N1 N1 C2 C2 -2.6(3) 8_666 8_666
S1 N1 C2 C2 112.1(3) . 8_666
O1 S1 C11 C12 31.5(3) . .
O2 S1 C11 C12 165.0(2) . .
N1 S1 C11 C12 -83.0(3) . .
O1 S1 C11 C16 -149.0(2) . .
O2 S1 C11 C16 -15.5(3) . .
N1 S1 C11 C16 96.5(3) . .
C16 C11 C12 C13 1.4(5) . .
S1 C11 C12 C13 -179.1(3) . .
C11 C12 C13 C14 -0.6(5) . .
C12 C13 C14 C15 -0.1(6) . .
C12 C13 C14 C141 179.6(4) . .
C13 C14 C15 C16 0.0(6) . .
C141 C14 C15 C16 -179.7(4) . .
C14 C15 C16 C11 0.8(5) . .
C12 C11 C16 C15 -1.5(5) . .
S1 C11 C16 C15 179.0(3) . .
